data_1567621
loop_
_publ_author_name
'Karak, Pirudhan'
'Choudhury, Joyanta'

_publ_section_title
;
 Conformationally flexible heterohelicenes as stimuli-controlled soft
 molecular springs
;
_journal_issue 37
_journal_name_full 'Chemical Science'
_journal_page_first 11163
_journal_page_last 11173
_journal_paper_doi 10.1039/D2SC04006A
_journal_volume 13
_journal_year 2022
_chemical_formula_moiety '2(C F3 O3 S), C53 H51 N5, C2 H4 Cl2'
_chemical_formula_sum 'C57 H55 Cl2 F6 N5 O6 S2'
_chemical_formula_weight 1155.08
_space_group_crystal_system monoclinic
_space_group_IT_number 14
_space_group_name_Hall '-P 2ybc'
_space_group_name_H-M_alt 'P 1 21/c 1'
_atom_sites_solution_hydrogens geom
_atom_sites_solution_primary dual
_audit_creation_date 2022-03-11
_audit_creation_method
;
Olex2 1.3
(compiled 2020.11.12 svn.r5f609507 for OlexSys, GUI svn.r6408)
;
_audit_update_record
;
2022-03-15 deposited with the CCDC.	2022-09-12 downloaded from the CCDC.
;
_cell_angle_alpha 90
_cell_angle_beta 102.4970(10)
_cell_angle_gamma 90
_cell_formula_units_Z 4
_cell_length_a 16.1750(4)
_cell_length_b 18.4493(5)
_cell_length_c 18.0160(5)
_cell_measurement_reflns_used 9944
_cell_measurement_temperature 296(2)
_cell_measurement_theta_max 27.54
_cell_measurement_theta_min 2.21
_cell_volume 5248.9(2)
_computing_cell_refinement 'SAINT v8.34A (Bruker, 2013)'
_computing_data_reduction 'SAINT v8.34A (Bruker, 2013)'
_computing_molecular_graphics 'Olex2 1.3 (Dolomanov et al., 2009)'
_computing_publication_material 'Olex2 1.3 (Dolomanov et al., 2009)'
_computing_structure_refinement 'SHELXL 2018/3 (Sheldrick, 2015)'
_computing_structure_solution 'SHELXT  (Sheldrick, 2015)'
_diffrn_ambient_temperature 296.15
_diffrn_measured_fraction_theta_full 0.997
_diffrn_measured_fraction_theta_max 0.984
_diffrn_measurement_device_type 'Bruker APEX-II CCD'
_diffrn_measurement_method '\f and \w scans'
_diffrn_radiation_type MoK\a
_diffrn_radiation_wavelength 0.71073
_diffrn_reflns_av_R_equivalents 0.0385
_diffrn_reflns_av_unetI/netI 0.0531
_diffrn_reflns_Laue_measured_fraction_full 0.997
_diffrn_reflns_Laue_measured_fraction_max 0.984
_diffrn_reflns_limit_h_max 21
_diffrn_reflns_limit_h_min -21
_diffrn_reflns_limit_k_max 24
_diffrn_reflns_limit_k_min -21
_diffrn_reflns_limit_l_max 23
_diffrn_reflns_limit_l_min -21
_diffrn_reflns_number 51285
_diffrn_reflns_point_group_measured_fraction_full 0.997
_diffrn_reflns_point_group_measured_fraction_max 0.984
_diffrn_reflns_theta_full 25.242
_diffrn_reflns_theta_max 28.204
_diffrn_reflns_theta_min 1.289
_diffrn_source_current 30.0
_diffrn_source_power 1.5
_diffrn_source_voltage 50.0
_diffrn_standards_number 0
_exptl_absorpt_coefficient_mu 0.283
_exptl_absorpt_correction_T_max 0.7456
_exptl_absorpt_correction_T_min 0.6760
_exptl_absorpt_correction_type multi-scan
_exptl_absorpt_process_details
;
SADABS-2014/2 (Bruker,2014/2) was used for absorption correction.
wR2(int) was 0.0968 before and 0.0467 after correction.
The Ratio of minimum to maximum transmission is 0.9067.
The \l/2 correction factor is 0.00150.
;
_exptl_crystal_colour orange
_exptl_crystal_colour_primary orange
_exptl_crystal_density_diffrn 1.462
_exptl_crystal_description plate
_exptl_crystal_F_000 2400
_exptl_crystal_size_max 0.18
_exptl_crystal_size_mid 0.1
_exptl_crystal_size_min 0.02
_refine_diff_density_max 0.936
_refine_diff_density_min -0.851
_refine_diff_density_rms 0.075
_refine_ls_extinction_method none
_refine_ls_goodness_of_fit_ref 1.089
_refine_ls_hydrogen_treatment constr
_refine_ls_matrix_type full
_refine_ls_number_parameters 746
_refine_ls_number_reflns 12731
_refine_ls_number_restraints 53
_refine_ls_restrained_S_all 1.138
_refine_ls_R_factor_all 0.1006
_refine_ls_R_factor_gt 0.0666
_refine_ls_shift/su_max 0.000
_refine_ls_shift/su_mean 0.000
_refine_ls_structure_factor_coef Fsqd
_refine_ls_weighting_details 'w=1/[\s^2^(Fo^2^)+(0.0972P)^2^+3.1457P] where P=(Fo^2^+2Fc^2^)/3'
_refine_ls_weighting_scheme calc
_refine_ls_wR_factor_gt 0.1785
_refine_ls_wR_factor_ref 0.1994
_reflns_Friedel_coverage 0.000
_reflns_number_gt 8562
_reflns_number_total 12731
_reflns_threshold_expression 'I > 2\s(I)'
_cod_data_source_file d2sc04006a2.cif
_cod_data_source_block p1
_cod_depositor_comments 'Adding full bibliography for 1567617--1567621.cif.'
_cod_database_code 1567621
_shelx_shelxl_version_number 2018/3
_shelx_space_group_comment
;
The symmetry employed for this shelxl refinement is uniquely defined
by the following loop, which should always be used as a source of
symmetry information in preference to the above space-group names.
They are only intended as comments.
;
_shelx_estimated_absorpt_t_max 0.994
_shelx_estimated_absorpt_t_min 0.951
_olex2_refinement_description
;
1. Restrained distances
 Cl1-C31 \\sim Cl1A-C31A
 with sigma of 0.02
 Cl2-C3 \\sim Cl2A-C3A
 with sigma of 0.02
 C3-C31 \\sim C3A-C31A
 with sigma of 0.02
 Cl2-C31 \\sim Cl2A-C31A
 with sigma of 0.04
 Cl1-C3 \\sim Cl1A-C3A
 with sigma of 0.04
2. Uiso/Uaniso restraints and constraints
Uanis(Cl2A) \\sim Ueq, Uanis(C3A) \\sim Ueq, Uanis(C31A) \\sim Ueq, Uanis(Cl1A)
\\sim Ueq, Uanis(C31) \\sim Ueq, Uanis(C3) \\sim Ueq, Uanis(Cl2) \\sim Ueq,
Uanis(Cl1) \\sim Ueq: with sigma of 0.001 and sigma for terminal atoms of 0.001
3. Others
 Sof(Cl1A)=Sof(C31A)=Sof(H31C)=Sof(H31D)=Sof(C3A)=Sof(H3AA)=Sof(H3AB)=
 Sof(Cl2A)=1-FVAR(1)
 Sof(Cl1)=Sof(Cl2)=Sof(C3)=Sof(H3A)=Sof(H3B)=Sof(C31)=Sof(H31A)=Sof(H31B)=
 FVAR(1)
4.a Secondary CH2 refined with riding coordinates:
 C21(H21A,H21B), C22(H22A,H22B), C33(H33A,H33B), C34(H34A,H34B), C36(H36A,
 H36B), C37(H37A,H37B), C39(H39A,H39B), C40(H40A,H40B), C3(H3A,H3B), C31(H31A,
 H31B), C31A(H31C,H31D), C3A(H3AA,H3AB)
4.b Aromatic/amide H refined with riding coordinates:
 C2AA(H2AA), C1AA(H1AA), C12(H12), C13(H13), C14(H14), C15(H15), C16(H16),
 C26(H26), C43(H43), C47(H47), C48(H48), C49(H49), C50(H50), C51(H51), C52(H52),
  C53(H53), C54(H54)
4.c Idealised Me refined as rotating group:
 C23(H23A,H23B,H23C), C32(H32A,H32B,H32C), C35(H35A,H35B,H35C), C38(H38A,H38B,
 H38C), C41(H41A,H41B,H41C), C42(H42A,H42B,H42C)
;
_olex2_submission_special_instructions 'No special instructions were received'

loop_
_space_group_symop_operation_xyz
'x, y, z'
'-x, y+1/2, -z+1/2'
'-x, -y, -z'
'x, -y-1/2, z-1/2'

loop_
_atom_site_label
_atom_site_type_symbol
_atom_site_fract_x
_atom_site_fract_y
_atom_site_fract_z
_atom_site_U_iso_or_equiv
_atom_site_adp_type
_atom_site_occupancy
_atom_site_site_symmetry_order
_atom_site_calc_flag
_atom_site_refinement_flags_posn
_atom_site_refinement_flags_adp
_atom_site_refinement_flags_occupancy
_atom_site_disorder_assembly
_atom_site_disorder_group
S3AA S 0.35771(6) 0.40521(5) 0.78614(6) 0.0501(2) Uani 1 1 d . . . . .
C2 C 0.1179(2) 0.4669(2) 0.15110(18) 0.0426(8) Uani 1 1 d . . . . .
S3 S 0.14855(5) 0.52200(5) 0.23664(4) 0.0371(2) Uani 1 1 d . . . . .
F1 F 0.43135(17) 0.53088(13) 0.79913(17) 0.0862(8) Uani 1 1 d . . . . .
F2 F 0.3987(2) 0.49239(17) 0.90152(15) 0.1063(11) Uani 1 1 d . . . . .
F3 F 0.30025(19) 0.53125(15) 0.81045(18) 0.0957(9) Uani 1 1 d . . . . .
F4 F 0.09928(16) 0.50776(14) 0.08947(11) 0.0737(7) Uani 1 1 d . . . . .
O5 O 0.22161(14) 0.56002(15) 0.22373(13) 0.0553(7) Uani 1 1 d . . . . .
O6 O 0.16657(14) 0.46947(15) 0.29621(12) 0.0511(6) Uani 1 1 d . . . . .
F7 F 0.17869(14) 0.42155(14) 0.14271(13) 0.0721(7) Uani 1 1 d . . . . .
F8 F 0.04978(13) 0.42720(12) 0.15227(13) 0.0639(6) Uani 1 1 d . . . . .
O9 O 0.07452(14) 0.56576(13) 0.23607(13) 0.0465(6) Uani 1 1 d . . . . .
O2AA O 0.29217(16) 0.37463(15) 0.81898(17) 0.0622(7) Uani 1 1 d . . . . .
O0AA O 0.43844(18) 0.37107(16) 0.8125(2) 0.0876(11) Uani 1 1 d . . . . .
O1AA O 0.3389(2) 0.41881(18) 0.70631(16) 0.0792(9) Uani 1 1 d . . . . .
N1 N 0.39799(13) 0.41495(11) 0.54874(11) 0.0193(4) Uani 1 1 d . . . . .
N2 N 0.25444(12) 0.41646(11) 0.48813(11) 0.0182(4) Uani 1 1 d . . . . .
N3 N 0.11040(12) 0.42136(11) 0.43020(11) 0.0186(4) Uani 1 1 d . . . . .
N4 N -0.00738(13) 0.44807(11) 0.34781(11) 0.0200(4) Uani 1 1 d . . . . .
C2AA C 0.61764(18) 0.69385(16) 0.66939(15) 0.0303(6) Uani 1 1 d . . . . .
H2AA H 0.643294 0.738489 0.682728 0.036 Uiso 1 1 calc R U . . .
C1AA C 0.53810(17) 0.69066(15) 0.62285(15) 0.0264(6) Uani 1 1 d . . . . .
H1AA H 0.510911 0.733584 0.604749 0.032 Uiso 1 1 calc R U . . .
C0AA C 0.49663(16) 0.62410(14) 0.60183(14) 0.0217(5) Uani 1 1 d . . . . .
C4 C 0.53774(16) 0.55995(14) 0.63335(14) 0.0217(5) Uani 1 1 d . . . . .
C5 C 0.49243(15) 0.49318(14) 0.61147(13) 0.0209(5) Uani 1 1 d . . . . .
C6 C 0.41946(15) 0.48933(13) 0.55578(13) 0.0191(5) Uani 1 1 d . . . . .
C7 C 0.32407(15) 0.37819(13) 0.51238(13) 0.0193(5) Uani 1 1 d . . . . .
C8 C 0.18590(15) 0.38175(13) 0.45186(13) 0.0188(5) Uani 1 1 d . . . . .
C9 C 0.08892(15) 0.49355(13) 0.44538(13) 0.0192(5) Uani 1 1 d . . . . .
C10 C 0.01617(15) 0.50930(13) 0.39257(13) 0.0200(5) Uani 1 1 d . . . . .
C11 C -0.02687(16) 0.57829(14) 0.38914(14) 0.0221(5) Uani 1 1 d . . . . .
C12 C -0.10606(16) 0.59430(15) 0.34131(15) 0.0266(6) Uani 1 1 d . . . . .
H12 H -0.133226 0.559181 0.307666 0.032 Uiso 1 1 calc R U . . .
C13 C -0.14385(18) 0.66087(16) 0.34352(16) 0.0310(6) Uani 1 1 d . . . . .
H13 H -0.195923 0.670542 0.311420 0.037 Uiso 1 1 calc R U . . .
C14 C -0.10400(18) 0.71358(15) 0.39383(16) 0.0305(6) Uani 1 1 d . . . . .
H14 H -0.129442 0.758572 0.395543 0.037 Uiso 1 1 calc R U . . .
C15 C 0.65983(18) 0.62970(15) 0.69660(16) 0.0303(6) Uani 1 1 d . . . . .
H15 H 0.714490 0.631496 0.726354 0.036 Uiso 1 1 calc R U . . .
C16 C 0.62004(17) 0.56392(15) 0.67911(15) 0.0268(6) Uani 1 1 d . . . . .
H16 H 0.647985 0.521482 0.697816 0.032 Uiso 1 1 calc R U . . .
C17 C 0.41741(16) 0.62039(13) 0.54438(13) 0.0207(5) Uani 1 1 d . . . . .
C18 C 0.38226(15) 0.55268(13) 0.51486(13) 0.0194(5) Uani 1 1 d . . . . .
C19 C 0.04772(15) 0.39404(14) 0.37296(13) 0.0202(5) Uani 1 1 d . . . . .
C20 C 0.04342(16) 0.31889(14) 0.35157(13) 0.0216(5) Uani 1 1 d . . . . .
C21 C -0.03800(16) 0.28621(15) 0.30564(14) 0.0245(5) Uani 1 1 d . . . . .
H21A H -0.083948 0.319541 0.307283 0.029 Uiso 1 1 calc R U . . .
H21B H -0.049361 0.241854 0.330579 0.029 Uiso 1 1 calc R U . . .
C22 C -0.03987(17) 0.26872(15) 0.22233(15) 0.0285(6) Uani 1 1 d . . . . .
H22A H -0.025496 0.311701 0.196782 0.034 Uiso 1 1 calc R U . . .
H22B H 0.001638 0.231503 0.219313 0.034 Uiso 1 1 calc R U . . .
C23 C -0.1275(2) 0.24253(18) 0.18350(18) 0.0418(8) Uani 1 1 d . . . . .
H23A H -0.127367 0.228575 0.132185 0.063 Uiso 1 1 calc R U . . .
H23B H -0.167737 0.280827 0.183133 0.063 Uiso 1 1 calc R U . . .
H23C H -0.142743 0.201615 0.210609 0.063 Uiso 1 1 calc R U . . .
C24 C 0.11148(16) 0.27599(14) 0.38104(14) 0.0225(5) Uani 1 1 d . . . . .
C25 C 0.18505(16) 0.30820(14) 0.43054(14) 0.0217(5) Uani 1 1 d . . . . .
C26 C 0.25851(16) 0.26951(14) 0.46100(14) 0.0244(5) Uani 1 1 d . . . . .
H26 H 0.260489 0.220281 0.450397 0.029 Uiso 1 1 calc R U . . .
C27 C 0.32884(16) 0.30204(13) 0.50668(14) 0.0220(5) Uani 1 1 d . . . . .
C28 C 0.40175(16) 0.26200(14) 0.54645(15) 0.0236(5) Uani 1 1 d . . . . .
C29 C 0.46564(16) 0.29863(14) 0.59449(14) 0.0227(5) Uani 1 1 d . . . . .
C30 C 0.46000(15) 0.37618(14) 0.59687(14) 0.0211(5) Uani 1 1 d . . . . .
N31 N 0.51476(13) 0.42419(11) 0.63807(11) 0.0214(4) Uani 1 1 d . . . . .
C32 C 0.57126(17) 0.40883(16) 0.71286(15) 0.0285(6) Uani 1 1 d . . . . .
H32A H 0.628318 0.402963 0.706562 0.043 Uiso 1 1 calc R U . . .
H32B H 0.553142 0.365148 0.733550 0.043 Uiso 1 1 calc R U . . .
H32C H 0.568917 0.448436 0.746909 0.043 Uiso 1 1 calc R U . . .
C33 C 0.54429(16) 0.26096(14) 0.63805(15) 0.0246(6) Uani 1 1 d . . . . .
H33A H 0.589776 0.296202 0.649480 0.030 Uiso 1 1 calc R U . . .
H33B H 0.560766 0.224328 0.605428 0.030 Uiso 1 1 calc R U . . .
C34 C 0.53545(17) 0.22484(16) 0.71233(16) 0.0312(6) Uani 1 1 d . . . . .
H34A H 0.506525 0.257411 0.740524 0.037 Uiso 1 1 calc R U . . .
H34B H 0.501760 0.181110 0.701143 0.037 Uiso 1 1 calc R U . . .
C35 C 0.62224(19) 0.20595(18) 0.76024(17) 0.0403(7) Uani 1 1 d . . . . .
H35A H 0.652105 0.176079 0.731129 0.060 Uiso 1 1 calc R U . . .
H35B H 0.615684 0.180169 0.804892 0.060 Uiso 1 1 calc R U . . .
H35C H 0.653722 0.249665 0.774930 0.060 Uiso 1 1 calc R U . . .
C36 C 0.40250(17) 0.18090(14) 0.53767(16) 0.0284(6) Uani 1 1 d . . . . .
H36A H 0.460254 0.163513 0.553313 0.034 Uiso 1 1 calc R U . . .
H36B H 0.382349 0.168616 0.484471 0.034 Uiso 1 1 calc R U . . .
C37 C 0.34676(19) 0.14227(15) 0.58512(18) 0.0344(7) Uani 1 1 d . . . . .
H37A H 0.363173 0.158001 0.637624 0.041 Uiso 1 1 calc R U . . .
H37B H 0.287980 0.155599 0.566086 0.041 Uiso 1 1 calc R U . . .
C38 C 0.3557(2) 0.06075(17) 0.5814(3) 0.0595(11) Uani 1 1 d . . . . .
H38A H 0.334040 0.044564 0.530202 0.089 Uiso 1 1 calc R U . . .
H38B H 0.324455 0.038221 0.614705 0.089 Uiso 1 1 calc R U . . .
H38C H 0.414437 0.047773 0.596759 0.089 Uiso 1 1 calc R U . . .
C39 C 0.11304(17) 0.19569(14) 0.36608(14) 0.0250(6) Uani 1 1 d . . . . .
H39A H 0.167284 0.183152 0.354870 0.030 Uiso 1 1 calc R U . . .
H39B H 0.069482 0.184378 0.321460 0.030 Uiso 1 1 calc R U . . .
C40 C 0.09892(19) 0.14877(15) 0.43274(16) 0.0308(6) Uani 1 1 d . . . . .
H40A H 0.138071 0.163462 0.479013 0.037 Uiso 1 1 calc R U . . .
H40B H 0.041772 0.155961 0.439944 0.037 Uiso 1 1 calc R U . . .
C41 C 0.1123(2) 0.06919(16) 0.41736(19) 0.0450(8) Uani 1 1 d . . . . .
H41A H 0.073554 0.054711 0.371563 0.068 Uiso 1 1 calc R U . . .
H41B H 0.102537 0.040624 0.459158 0.068 Uiso 1 1 calc R U . . .
H41C H 0.169393 0.061920 0.411632 0.068 Uiso 1 1 calc R U . . .
C42 C -0.06685(16) 0.44876(15) 0.27314(14) 0.0263(6) Uani 1 1 d . . . . .
H42A H -0.123503 0.441651 0.280019 0.039 Uiso 1 1 calc R U . . .
H42B H -0.052477 0.410531 0.242047 0.039 Uiso 1 1 calc R U . . .
H42C H -0.063266 0.494563 0.248734 0.039 Uiso 1 1 calc R U . . .
C43 C -0.02681(18) 0.69916(15) 0.44115(15) 0.0282(6) Uani 1 1 d . . . . .
H43 H -0.000539 0.735139 0.474126 0.034 Uiso 1 1 calc R U . . .
C44 C 0.01349(16) 0.63159(14) 0.44107(13) 0.0210(5) Uani 1 1 d . . . . .
C45 C 0.09131(15) 0.61503(14) 0.49639(14) 0.0212(5) Uani 1 1 d . . . . .
C46 C 0.12639(15) 0.54399(13) 0.50382(13) 0.0195(5) Uani 1 1 d . . . . .
C47 C 0.19149(16) 0.52795(14) 0.56782(14) 0.0225(5) Uani 1 1 d . . . . .
H47 H 0.210229 0.480419 0.576516 0.027 Uiso 1 1 calc R U . . .
C48 C 0.22747(16) 0.58157(15) 0.61734(14) 0.0262(6) Uani 1 1 d . . . . .
H48 H 0.270616 0.570246 0.658894 0.031 Uiso 1 1 calc R U . . .
C49 C 0.19936(17) 0.65297(15) 0.60536(15) 0.0278(6) Uani 1 1 d . . . . .
H49 H 0.226565 0.689758 0.636650 0.033 Uiso 1 1 calc R U . . .
C50 C 0.13192(17) 0.66886(14) 0.54771(15) 0.0264(6) Uani 1 1 d . . . . .
H50 H 0.112087 0.716286 0.541957 0.032 Uiso 1 1 calc R U . . .
C51 C 0.31699(15) 0.55250(14) 0.44925(14) 0.0218(5) Uani 1 1 d . . . . .
H51 H 0.298201 0.508728 0.426012 0.026 Uiso 1 1 calc R U . . .
C52 C 0.28034(16) 0.61658(14) 0.41881(15) 0.0245(5) Uani 1 1 d . . . . .
H52 H 0.237182 0.615826 0.375314 0.029 Uiso 1 1 calc R U . . .
C53 C 0.30815(17) 0.68221(15) 0.45335(15) 0.0270(6) Uani 1 1 d . . . . .
H53 H 0.280167 0.724924 0.435684 0.032 Uiso 1 1 calc R U . . .
C54 C 0.37637(17) 0.68413(14) 0.51312(15) 0.0257(6) Uani 1 1 d . . . . .
H54 H 0.396209 0.728705 0.533675 0.031 Uiso 1 1 calc R U . . .
C1 C 0.3739(3) 0.4936(2) 0.8276(2) 0.0615(11) Uani 1 1 d . . . . .
Cl1 Cl 0.11932(14) 0.86892(12) 0.46257(15) 0.0588(5) Uani 0.690(5) 1 d D U P A 1
Cl2 Cl 0.37307(10) 0.86779(7) 0.59453(10) 0.0472(5) Uani 0.690(5) 1 d D U P A 1
C3 C 0.2614(3) 0.8514(3) 0.5687(3) 0.0455(13) Uani 0.690(5) 1 d D U P A 1
H3A H 0.250470 0.799802 0.562908 0.055 Uiso 0.690(5) 1 calc R U P A 1
H3B H 0.234168 0.869591 0.607907 0.055 Uiso 0.690(5) 1 calc R U P A 1
C31 C 0.2265(4) 0.8907(3) 0.4932(3) 0.0589(15) Uani 0.690(5) 1 d D U P A 1
H31A H 0.257496 0.875706 0.455301 0.071 Uiso 0.690(5) 1 calc R U P A 1
H31B H 0.233062 0.942650 0.500190 0.071 Uiso 0.690(5) 1 calc R U P A 1
Cl1A Cl 0.1155(3) 0.8641(3) 0.4878(3) 0.0572(13) Uani 0.310(5) 1 d D U P A 2
C31A C 0.2265(8) 0.8601(10) 0.5397(10) 0.084(5) Uani 0.310(5) 1 d D U P A 2
H31C H 0.232840 0.890678 0.584335 0.101 Uiso 0.310(5) 1 calc R U P A 2
H31D H 0.238991 0.810764 0.557087 0.101 Uiso 0.310(5) 1 calc R U P A 2
C3A C 0.2942(9) 0.8841(11) 0.4933(10) 0.105(6) Uani 0.310(5) 1 d D U P A 2
H3AA H 0.283496 0.933262 0.474452 0.126 Uiso 0.310(5) 1 calc R U P A 2
H3AB H 0.293283 0.851969 0.450505 0.126 Uiso 0.310(5) 1 calc R U P A 2
Cl2A Cl 0.3947(3) 0.8785(3) 0.5606(4) 0.0898(17) Uani 0.310(5) 1 d D U P A 2

loop_
_atom_site_aniso_label
_atom_site_aniso_U_11
_atom_site_aniso_U_22
_atom_site_aniso_U_33
_atom_site_aniso_U_23
_atom_site_aniso_U_13
_atom_site_aniso_U_12
S3AA 0.0415(5) 0.0490(5) 0.0625(6) -0.0006(4) 0.0174(4) -0.0120(4)
C2 0.0335(17) 0.058(2) 0.0385(17) -0.0038(15) 0.0128(14) -0.0033(15)
S3 0.0259(4) 0.0578(5) 0.0274(4) -0.0018(3) 0.0051(3) -0.0085(3)
F1 0.0874(19) 0.0517(14) 0.121(2) 0.0106(14) 0.0249(17) -0.0302(13)
F2 0.148(3) 0.106(2) 0.0523(15) -0.0157(15) -0.0059(17) -0.030(2)
F3 0.105(2) 0.0775(18) 0.112(2) 0.0223(16) 0.0385(18) 0.0408(17)
F4 0.0886(18) 0.0970(18) 0.0288(10) -0.0001(11) -0.0017(11) -0.0125(15)
O5 0.0346(13) 0.0889(19) 0.0418(13) -0.0004(12) 0.0066(11) -0.0245(13)
O6 0.0425(14) 0.0802(18) 0.0328(12) 0.0116(11) 0.0132(10) 0.0045(12)
F7 0.0569(14) 0.0972(18) 0.0671(14) -0.0244(13) 0.0242(12) 0.0145(13)
F8 0.0531(13) 0.0730(15) 0.0715(14) -0.0303(12) 0.0268(11) -0.0262(11)
O9 0.0353(12) 0.0537(15) 0.0494(13) -0.0105(11) 0.0064(11) -0.0035(11)
O2AA 0.0422(14) 0.0618(17) 0.089(2) 0.0035(14) 0.0284(14) -0.0139(12)
O0AA 0.0478(17) 0.0612(19) 0.162(3) 0.017(2) 0.041(2) 0.0096(14)
O1AA 0.087(2) 0.103(2) 0.0545(17) -0.0126(16) 0.0310(16) -0.0364(19)
N1 0.0176(10) 0.0189(11) 0.0205(10) 0.0023(8) 0.0019(8) 0.0016(8)
N2 0.0170(10) 0.0191(11) 0.0181(9) 0.0017(8) 0.0030(8) 0.0000(8)
N3 0.0159(10) 0.0204(11) 0.0190(10) 0.0002(8) 0.0028(8) 0.0000(8)
N4 0.0150(10) 0.0236(11) 0.0201(10) -0.0011(8) 0.0009(8) -0.0006(8)
C2AA 0.0294(15) 0.0304(16) 0.0312(14) -0.0100(12) 0.0068(12) -0.0103(12)
C1AA 0.0287(14) 0.0221(14) 0.0295(13) -0.0020(11) 0.0087(12) -0.0014(11)
C0AA 0.0191(12) 0.0235(13) 0.0237(12) -0.0022(10) 0.0070(10) -0.0015(10)
C4 0.0213(13) 0.0234(13) 0.0196(12) -0.0017(10) 0.0031(10) -0.0008(10)
C5 0.0172(12) 0.0255(13) 0.0193(11) 0.0014(10) 0.0027(10) 0.0015(10)
C6 0.0167(12) 0.0195(12) 0.0215(11) 0.0010(9) 0.0055(10) -0.0011(9)
C7 0.0185(12) 0.0200(13) 0.0187(11) 0.0022(9) 0.0025(10) -0.0004(10)
C8 0.0171(12) 0.0202(12) 0.0187(11) 0.0021(9) 0.0027(10) 0.0002(10)
C9 0.0167(12) 0.0208(13) 0.0208(11) 0.0009(9) 0.0061(10) -0.0008(9)
C10 0.0167(12) 0.0235(13) 0.0199(11) -0.0007(10) 0.0039(10) -0.0015(10)
C11 0.0200(13) 0.0222(13) 0.0258(12) 0.0025(10) 0.0087(10) 0.0004(10)
C12 0.0211(13) 0.0263(14) 0.0297(13) 0.0003(11) -0.0004(11) 0.0019(11)
C13 0.0223(14) 0.0350(16) 0.0338(15) 0.0065(12) 0.0021(12) 0.0059(12)
C14 0.0297(15) 0.0275(15) 0.0347(15) 0.0034(12) 0.0081(12) 0.0111(12)
C15 0.0226(14) 0.0350(16) 0.0301(14) -0.0061(12) -0.0016(12) -0.0037(12)
C16 0.0227(14) 0.0266(15) 0.0294(13) -0.0022(11) 0.0021(11) -0.0002(11)
C17 0.0202(13) 0.0210(13) 0.0217(12) 0.0019(10) 0.0066(10) -0.0004(10)
C18 0.0171(12) 0.0197(12) 0.0228(12) 0.0013(9) 0.0074(10) 0.0013(9)
C19 0.0162(12) 0.0260(13) 0.0180(11) 0.0005(10) 0.0032(10) -0.0016(10)
C20 0.0214(13) 0.0241(13) 0.0194(11) -0.0035(10) 0.0047(10) -0.0026(10)
C21 0.0200(13) 0.0275(14) 0.0253(13) -0.0047(10) 0.0032(11) -0.0047(11)
C22 0.0263(14) 0.0297(15) 0.0266(13) -0.0070(11) -0.0006(11) 0.0009(11)
C23 0.0373(18) 0.0448(19) 0.0372(16) -0.0122(14) -0.0052(14) -0.0111(15)
C24 0.0223(13) 0.0245(14) 0.0209(12) -0.0027(10) 0.0054(10) -0.0034(10)
C25 0.0210(13) 0.0208(13) 0.0228(12) -0.0008(10) 0.0040(10) -0.0013(10)
C26 0.0266(14) 0.0172(13) 0.0290(13) 0.0000(10) 0.0050(11) 0.0002(10)
C27 0.0208(13) 0.0200(13) 0.0250(12) 0.0023(10) 0.0047(10) 0.0003(10)
C28 0.0214(13) 0.0214(13) 0.0274(13) 0.0040(10) 0.0040(11) 0.0001(10)
C29 0.0208(13) 0.0199(13) 0.0277(13) 0.0060(10) 0.0061(11) 0.0024(10)
C30 0.0157(12) 0.0251(14) 0.0215(12) 0.0050(10) 0.0019(10) 0.0000(10)
N31 0.0177(11) 0.0223(11) 0.0224(10) 0.0046(8) 0.0003(9) 0.0013(8)
C32 0.0239(14) 0.0322(15) 0.0258(13) 0.0054(11) -0.0027(11) 0.0001(11)
C33 0.0190(13) 0.0232(14) 0.0303(13) 0.0066(11) 0.0026(11) 0.0042(10)
C34 0.0267(15) 0.0311(16) 0.0348(15) 0.0115(12) 0.0044(12) 0.0023(12)
C35 0.0316(16) 0.0480(19) 0.0380(16) 0.0187(14) 0.0004(14) 0.0071(14)
C36 0.0244(14) 0.0218(14) 0.0364(15) 0.0009(11) 0.0012(12) 0.0009(11)
C37 0.0293(16) 0.0252(15) 0.0464(17) 0.0077(13) 0.0032(13) -0.0012(12)
C38 0.053(2) 0.0234(17) 0.106(3) 0.0089(18) 0.025(2) 0.0008(15)
C39 0.0244(14) 0.0231(14) 0.0254(13) -0.0038(10) 0.0005(11) -0.0025(11)
C40 0.0347(16) 0.0256(15) 0.0316(14) -0.0018(11) 0.0063(13) -0.0064(12)
C41 0.063(2) 0.0246(16) 0.0469(19) 0.0002(13) 0.0109(17) -0.0057(15)
C42 0.0220(13) 0.0322(15) 0.0214(12) -0.0011(11) -0.0023(11) -0.0008(11)
C43 0.0309(15) 0.0262(14) 0.0286(14) -0.0009(11) 0.0086(12) -0.0003(11)
C44 0.0188(12) 0.0247(13) 0.0208(12) 0.0002(10) 0.0070(10) 0.0008(10)
C45 0.0182(12) 0.0248(13) 0.0219(12) -0.0001(10) 0.0074(10) -0.0012(10)
C46 0.0169(12) 0.0227(13) 0.0196(11) -0.0027(9) 0.0057(10) -0.0025(10)
C47 0.0202(13) 0.0259(14) 0.0213(12) -0.0026(10) 0.0045(10) 0.0011(10)
C48 0.0194(13) 0.0370(16) 0.0210(12) -0.0058(11) 0.0020(10) -0.0022(11)
C49 0.0248(14) 0.0302(15) 0.0274(13) -0.0087(11) 0.0035(11) -0.0033(11)
C50 0.0274(14) 0.0216(13) 0.0312(14) -0.0058(11) 0.0083(12) -0.0010(11)
C51 0.0202(13) 0.0219(13) 0.0232(12) 0.0034(10) 0.0047(10) -0.0001(10)
C52 0.0199(13) 0.0252(14) 0.0272(13) 0.0071(10) 0.0022(11) 0.0012(10)
C53 0.0233(14) 0.0240(14) 0.0332(14) 0.0072(11) 0.0049(12) 0.0050(11)
C54 0.0282(14) 0.0188(13) 0.0307(14) 0.0005(10) 0.0078(12) -0.0011(11)
C1 0.068(3) 0.058(3) 0.057(2) 0.0045(19) 0.009(2) -0.006(2)
Cl1 0.0622(8) 0.0452(8) 0.0614(9) -0.0097(7) -0.0032(7) -0.0028(6)
Cl2 0.0492(7) 0.0354(7) 0.0499(8) -0.0090(5) -0.0048(5) 0.0070(5)
C3 0.0460(15) 0.0441(15) 0.0457(15) -0.0016(9) 0.0083(10) 0.0018(9)
C31 0.0590(18) 0.0573(18) 0.0593(17) 0.0004(10) 0.0101(10) -0.0002(10)
Cl1A 0.0613(15) 0.0527(15) 0.0572(15) -0.0003(9) 0.0123(10) -0.0047(9)
C31A 0.084(5) 0.084(5) 0.084(5) -0.0003(10) 0.0184(15) -0.0003(10)
C3A 0.105(6) 0.105(6) 0.106(6) 0.0000(10) 0.0225(16) -0.0003(10)
Cl2A 0.0902(19) 0.0860(18) 0.0930(19) -0.0014(10) 0.0196(10) 0.0011(10)

loop_
_atom_type_symbol
_atom_type_description
_atom_type_scat_dispersion_real
_atom_type_scat_dispersion_imag
_atom_type_scat_source
C C 0.0033 0.0016 'International Tables Vol C Tables 4.2.6.8 and 6.1.1.4'
H H 0.0000 0.0000 'International Tables Vol C Tables 4.2.6.8 and 6.1.1.4'
Cl Cl 0.1484 0.1585 'International Tables Vol C Tables 4.2.6.8 and 6.1.1.4'
F F 0.0171 0.0103 'International Tables Vol C Tables 4.2.6.8 and 6.1.1.4'
N N 0.0061 0.0033 'International Tables Vol C Tables 4.2.6.8 and 6.1.1.4'
O O 0.0106 0.0060 'International Tables Vol C Tables 4.2.6.8 and 6.1.1.4'
S S 0.1246 0.1234 'International Tables Vol C Tables 4.2.6.8 and 6.1.1.4'

loop_
_geom_angle_atom_site_label_1
_geom_angle_atom_site_label_2
_geom_angle_atom_site_label_3
_geom_angle
_geom_angle_site_symmetry_1
_geom_angle_site_symmetry_3
_geom_angle_publ_flag
O2AA S3AA C1 103.92(19) . . ?
O0AA S3AA O2AA 113.03(18) . . ?
O0AA S3AA C1 102.8(2) . . ?
O1AA S3AA O2AA 117.99(18) . . ?
O1AA S3AA O0AA 113.0(2) . . ?
O1AA S3AA C1 103.90(19) . . ?
F4 C2 S3 111.3(3) . . ?
F4 C2 F7 107.7(3) . . ?
F4 C2 F8 106.8(3) . . ?
F7 C2 S3 112.1(2) . . ?
F7 C2 F8 107.0(3) . . ?
F8 C2 S3 111.6(2) . . ?
O5 S3 C2 102.60(14) . . ?
O5 S3 O9 115.88(16) . . ?
O6 S3 C2 103.33(16) . . ?
O6 S3 O5 114.32(15) . . ?
O6 S3 O9 114.78(14) . . ?
O9 S3 C2 103.48(14) . . ?
C7 N1 C6 132.6(2) . . ?
C30 N1 C6 108.5(2) . . ?
C30 N1 C7 118.2(2) . . ?
C7 N2 C8 117.9(2) . . ?
C8 N3 C9 132.1(2) . . ?
C19 N3 C8 118.2(2) . . ?
C19 N3 C9 108.49(19) . . ?
C10 N4 C42 124.3(2) . . ?
C19 N4 C10 109.1(2) . . ?
C19 N4 C42 124.5(2) . . ?
C1AA C2AA H2AA 120.1 . . ?
C1AA C2AA C15 119.8(3) . . ?
C15 C2AA H2AA 120.1 . . ?
C2AA C1AA H1AA 119.1 . . ?
C2AA C1AA C0AA 121.9(3) . . ?
C0AA C1AA H1AA 119.1 . . ?
C1AA C0AA C4 117.7(2) . . ?
C1AA C0AA C17 121.5(2) . . ?
C4 C0AA C17 120.5(2) . . ?
C0AA C4 C5 115.9(2) . . ?
C16 C4 C0AA 119.6(2) . . ?
C16 C4 C5 124.3(2) . . ?
C6 C5 C4 123.2(2) . . ?
C6 C5 N31 108.9(2) . . ?
N31 C5 C4 127.8(2) . . ?
N1 C6 C18 132.3(2) . . ?
C5 C6 N1 105.7(2) . . ?
C5 C6 C18 121.9(2) . . ?
N1 C7 C27 117.3(2) . . ?
N2 C7 N1 118.3(2) . . ?
N2 C7 C27 124.3(2) . . ?
N2 C8 N3 118.1(2) . . ?
N2 C8 C25 123.9(2) . . ?
N3 C8 C25 118.0(2) . . ?
N3 C9 C46 131.9(2) . . ?
C10 C9 N3 105.9(2) . . ?
C10 C9 C46 122.2(2) . . ?
N4 C10 C11 128.4(2) . . ?
C9 C10 N4 108.4(2) . . ?
C9 C10 C11 123.2(2) . . ?
C12 C11 C10 125.1(2) . . ?
C12 C11 C44 119.1(2) . . ?
C44 C11 C10 115.7(2) . . ?
C11 C12 H12 119.4 . . ?
C13 C12 C11 121.3(3) . . ?
C13 C12 H12 119.4 . . ?
C12 C13 H13 120.1 . . ?
C12 C13 C14 119.8(3) . . ?
C14 C13 H13 120.1 . . ?
C13 C14 H14 120.0 . . ?
C43 C14 C13 120.0(3) . . ?
C43 C14 H14 120.0 . . ?
C2AA C15 H15 120.1 . . ?
C16 C15 C2AA 119.7(3) . . ?
C16 C15 H15 120.1 . . ?
C4 C16 H16 119.5 . . ?
C15 C16 C4 121.0(3) . . ?
C15 C16 H16 119.5 . . ?
C18 C17 C0AA 121.4(2) . . ?
C54 C17 C0AA 120.6(2) . . ?
C54 C17 C18 117.9(2) . . ?
C17 C18 C6 115.5(2) . . ?
C51 C18 C6 125.7(2) . . ?
C51 C18 C17 118.8(2) . . ?
N3 C19 C20 122.7(2) . . ?
N4 C19 N3 107.9(2) . . ?
N4 C19 C20 129.3(2) . . ?
C19 C20 C21 121.0(2) . . ?
C24 C20 C19 117.8(2) . . ?
C24 C20 C21 120.8(2) . . ?
C20 C21 H21A 108.1 . . ?
C20 C21 H21B 108.1 . . ?
C20 C21 C22 116.7(2) . . ?
H21A C21 H21B 107.3 . . ?
C22 C21 H21A 108.1 . . ?
C22 C21 H21B 108.1 . . ?
C21 C22 H22A 109.7 . . ?
C21 C22 H22B 109.7 . . ?
H22A C22 H22B 108.2 . . ?
C23 C22 C21 109.7(2) . . ?
C23 C22 H22A 109.7 . . ?
C23 C22 H22B 109.7 . . ?
C22 C23 H23A 109.5 . . ?
C22 C23 H23B 109.5 . . ?
C22 C23 H23C 109.5 . . ?
H23A C23 H23B 109.5 . . ?
H23A C23 H23C 109.5 . . ?
H23B C23 H23C 109.5 . . ?
C20 C24 C25 119.1(2) . . ?
C20 C24 C39 122.9(2) . . ?
C25 C24 C39 118.0(2) . . ?
C8 C25 C24 121.3(2) . . ?
C26 C25 C8 115.4(2) . . ?
C26 C25 C24 123.3(2) . . ?
C25 C26 H26 118.9 . . ?
C27 C26 C25 122.1(2) . . ?
C27 C26 H26 118.9 . . ?
C7 C27 C28 121.7(2) . . ?
C26 C27 C7 115.0(2) . . ?
C26 C27 C28 123.3(2) . . ?
C27 C28 C36 118.8(2) . . ?
C29 C28 C27 118.9(2) . . ?
C29 C28 C36 122.2(2) . . ?
C28 C29 C30 117.7(2) . . ?
C28 C29 C33 122.3(2) . . ?
C30 C29 C33 119.6(2) . . ?
N1 C30 C29 122.8(2) . . ?
N31 C30 N1 107.8(2) . . ?
N31 C30 C29 129.1(2) . . ?
C5 N31 C32 123.7(2) . . ?
C30 N31 C5 108.8(2) . . ?
C30 N31 C32 125.0(2) . . ?
N31 C32 H32A 109.5 . . ?
N31 C32 H32B 109.5 . . ?
N31 C32 H32C 109.5 . . ?
H32A C32 H32B 109.5 . . ?
H32A C32 H32C 109.5 . . ?
H32B C32 H32C 109.5 . . ?
C29 C33 H33A 108.5 . . ?
C29 C33 H33B 108.5 . . ?
C29 C33 C34 115.3(2) . . ?
H33A C33 H33B 107.5 . . ?
C34 C33 H33A 108.5 . . ?
C34 C33 H33B 108.5 . . ?
C33 C34 H34A 109.6 . . ?
C33 C34 H34B 109.6 . . ?
H34A C34 H34B 108.1 . . ?
C35 C34 C33 110.3(2) . . ?
C35 C34 H34A 109.6 . . ?
C35 C34 H34B 109.6 . . ?
C34 C35 H35A 109.5 . . ?
C34 C35 H35B 109.5 . . ?
C34 C35 H35C 109.5 . . ?
H35A C35 H35B 109.5 . . ?
H35A C35 H35C 109.5 . . ?
H35B C35 H35C 109.5 . . ?
C28 C36 H36A 109.1 . . ?
C28 C36 H36B 109.1 . . ?
C28 C36 C37 112.4(2) . . ?
H36A C36 H36B 107.8 . . ?
C37 C36 H36A 109.1 . . ?
C37 C36 H36B 109.1 . . ?
C36 C37 H37A 109.4 . . ?
C36 C37 H37B 109.4 . . ?
H37A C37 H37B 108.0 . . ?
C38 C37 C36 111.1(3) . . ?
C38 C37 H37A 109.4 . . ?
C38 C37 H37B 109.4 . . ?
C37 C38 H38A 109.5 . . ?
C37 C38 H38B 109.5 . . ?
C37 C38 H38C 109.5 . . ?
H38A C38 H38B 109.5 . . ?
H38A C38 H38C 109.5 . . ?
H38B C38 H38C 109.5 . . ?
C24 C39 H39A 108.8 . . ?
C24 C39 H39B 108.8 . . ?
C24 C39 C40 113.8(2) . . ?
H39A C39 H39B 107.7 . . ?
C40 C39 H39A 108.8 . . ?
C40 C39 H39B 108.8 . . ?
C39 C40 H40A 109.5 . . ?
C39 C40 H40B 109.5 . . ?
H40A C40 H40B 108.1 . . ?
C41 C40 C39 110.5(2) . . ?
C41 C40 H40A 109.5 . . ?
C41 C40 H40B 109.5 . . ?
C40 C41 H41A 109.5 . . ?
C40 C41 H41B 109.5 . . ?
C40 C41 H41C 109.5 . . ?
H41A C41 H41B 109.5 . . ?
H41A C41 H41C 109.5 . . ?
H41B C41 H41C 109.5 . . ?
N4 C42 H42A 109.5 . . ?
N4 C42 H42B 109.5 . . ?
N4 C42 H42C 109.5 . . ?
H42A C42 H42B 109.5 . . ?
H42A C42 H42C 109.5 . . ?
H42B C42 H42C 109.5 . . ?
C14 C43 H43 119.0 . . ?
C14 C43 C44 121.9(3) . . ?
C44 C43 H43 119.0 . . ?
C11 C44 C45 120.8(2) . . ?
C43 C44 C11 117.9(2) . . ?
C43 C44 C45 121.1(2) . . ?
C46 C45 C44 121.6(2) . . ?
C50 C45 C44 120.6(2) . . ?
C50 C45 C46 117.7(2) . . ?
C45 C46 C9 115.5(2) . . ?
C47 C46 C9 125.7(2) . . ?
C47 C46 C45 118.7(2) . . ?
C46 C47 H47 119.5 . . ?
C48 C47 C46 121.0(2) . . ?
C48 C47 H47 119.5 . . ?
C47 C48 H48 120.0 . . ?
C47 C48 C49 120.1(2) . . ?
C49 C48 H48 120.0 . . ?
C48 C49 H49 120.0 . . ?
C50 C49 C48 120.0(2) . . ?
C50 C49 H49 120.0 . . ?
C45 C50 H50 119.1 . . ?
C49 C50 C45 121.8(2) . . ?
C49 C50 H50 119.1 . . ?
C18 C51 H51 119.6 . . ?
C52 C51 C18 120.8(2) . . ?
C52 C51 H51 119.6 . . ?
C51 C52 H52 120.1 . . ?
C51 C52 C53 119.9(2) . . ?
C53 C52 H52 120.1 . . ?
C52 C53 H53 119.9 . . ?
C54 C53 C52 120.2(2) . . ?
C54 C53 H53 119.9 . . ?
C17 C54 H54 119.2 . . ?
C53 C54 C17 121.7(2) . . ?
C53 C54 H54 119.2 . . ?
F1 C1 S3AA 111.0(3) . . ?
F1 C1 F3 107.3(3) . . ?
F2 C1 S3AA 113.3(3) . . ?
F2 C1 F1 108.2(4) . . ?
F2 C1 F3 107.5(4) . . ?
F3 C1 S3AA 109.3(3) . . ?
Cl2 C3 H3A 110.1 . . ?
Cl2 C3 H3B 110.1 . . ?
H3A C3 H3B 108.4 . . ?
C31 C3 Cl2 107.9(4) . . ?
C31 C3 H3A 110.1 . . ?
C31 C3 H3B 110.1 . . ?
Cl1 C31 H31A 110.0 . . ?
Cl1 C31 H31B 110.0 . . ?
C3 C31 Cl1 108.7(4) . . ?
C3 C31 H31A 110.0 . . ?
C3 C31 H31B 110.0 . . ?
H31A C31 H31B 108.3 . . ?
Cl1A C31A H31C 108.4 . . ?
Cl1A C31A H31D 108.4 . . ?
H31C C31A H31D 107.4 . . ?
C3A C31A Cl1A 115.7(11) . . ?
C3A C31A H31C 108.4 . . ?
C3A C31A H31D 108.4 . . ?
C31A C3A H3AA 110.8 . . ?
C31A C3A H3AB 110.8 . . ?
C31A C3A Cl2A 104.8(10) . . ?
H3AA C3A H3AB 108.9 . . ?
Cl2A C3A H3AA 110.8 . . ?
Cl2A C3A H3AB 110.8 . . ?

loop_
_geom_bond_atom_site_label_1
_geom_bond_atom_site_label_2
_geom_bond_distance
_geom_bond_site_symmetry_2
_geom_bond_publ_flag
S3AA O2AA 1.437(2) . ?
S3AA O0AA 1.435(3) . ?
S3AA O1AA 1.426(3) . ?
S3AA C1 1.789(4) . ?
C2 S3 1.823(3) . ?
C2 F4 1.322(4) . ?
C2 F7 1.324(4) . ?
C2 F8 1.327(4) . ?
S3 O5 1.436(2) . ?
S3 O6 1.429(2) . ?
S3 O9 1.442(2) . ?
F1 C1 1.344(5) . ?
F2 C1 1.306(4) . ?
F3 C1 1.356(5) . ?
N1 C6 1.414(3) . ?
N1 C7 1.407(3) . ?
N1 C30 1.376(3) . ?
N2 C7 1.321(3) . ?
N2 C8 1.324(3) . ?
N3 C8 1.404(3) . ?
N3 C9 1.418(3) . ?
N3 C19 1.376(3) . ?
N4 C10 1.392(3) . ?
N4 C19 1.349(3) . ?
N4 C42 1.475(3) . ?
C2AA H2AA 0.9300 . ?
C2AA C1AA 1.377(4) . ?
C2AA C15 1.401(4) . ?
C1AA H1AA 0.9300 . ?
C1AA C0AA 1.411(4) . ?
C0AA C4 1.415(4) . ?
C0AA C17 1.464(4) . ?
C4 C5 1.444(4) . ?
C4 C16 1.408(4) . ?
C5 C6 1.376(3) . ?
C5 N31 1.380(3) . ?
C6 C18 1.442(3) . ?
C7 C27 1.412(3) . ?
C8 C25 1.410(3) . ?
C9 C10 1.375(3) . ?
C9 C46 1.437(3) . ?
C10 C11 1.446(3) . ?
C11 C12 1.412(4) . ?
C11 C44 1.416(4) . ?
C12 H12 0.9300 . ?
C12 C13 1.376(4) . ?
C13 H13 0.9300 . ?
C13 C14 1.389(4) . ?
C14 H14 0.9300 . ?
C14 C43 1.377(4) . ?
C15 H15 0.9300 . ?
C15 C16 1.378(4) . ?
C16 H16 0.9300 . ?
C17 C18 1.427(3) . ?
C17 C54 1.407(4) . ?
C18 C51 1.404(3) . ?
C19 C20 1.437(4) . ?
C20 C21 1.520(3) . ?
C20 C24 1.367(4) . ?
C21 H21A 0.9700 . ?
C21 H21B 0.9700 . ?
C21 C22 1.529(4) . ?
C22 H22A 0.9700 . ?
C22 H22B 0.9700 . ?
C22 C23 1.517(4) . ?
C23 H23A 0.9600 . ?
C23 H23B 0.9600 . ?
C23 H23C 0.9600 . ?
C24 C25 1.451(3) . ?
C24 C39 1.507(4) . ?
C25 C26 1.393(4) . ?
C26 H26 0.9300 . ?
C26 C27 1.388(4) . ?
C27 C28 1.444(4) . ?
C28 C29 1.374(4) . ?
C28 C36 1.505(4) . ?
C29 C30 1.435(4) . ?
C29 C33 1.512(3) . ?
C30 N31 1.355(3) . ?
N31 C32 1.483(3) . ?
C32 H32A 0.9600 . ?
C32 H32B 0.9600 . ?
C32 H32C 0.9600 . ?
C33 H33A 0.9700 . ?
C33 H33B 0.9700 . ?
C33 C34 1.529(4) . ?
C34 H34A 0.9700 . ?
C34 H34B 0.9700 . ?
C34 C35 1.521(4) . ?
C35 H35A 0.9600 . ?
C35 H35B 0.9600 . ?
C35 H35C 0.9600 . ?
C36 H36A 0.9700 . ?
C36 H36B 0.9700 . ?
C36 C37 1.544(4) . ?
C37 H37A 0.9700 . ?
C37 H37B 0.9700 . ?
C37 C38 1.514(4) . ?
C38 H38A 0.9600 . ?
C38 H38B 0.9600 . ?
C38 H38C 0.9600 . ?
C39 H39A 0.9700 . ?
C39 H39B 0.9700 . ?
C39 C40 1.537(4) . ?
C40 H40A 0.9700 . ?
C40 H40B 0.9700 . ?
C40 C41 1.518(4) . ?
C41 H41A 0.9600 . ?
C41 H41B 0.9600 . ?
C41 H41C 0.9600 . ?
C42 H42A 0.9600 . ?
C42 H42B 0.9600 . ?
C42 H42C 0.9600 . ?
C43 H43 0.9300 . ?
C43 C44 1.407(4) . ?
C44 C45 1.459(4) . ?
C45 C46 1.423(3) . ?
C45 C50 1.418(4) . ?
C46 C47 1.414(3) . ?
C47 H47 0.9300 . ?
C47 C48 1.374(4) . ?
C48 H48 0.9300 . ?
C48 C49 1.395(4) . ?
C49 H49 0.9300 . ?
C49 C50 1.365(4) . ?
C50 H50 0.9300 . ?
C51 H51 0.9300 . ?
C51 C52 1.382(4) . ?
C52 H52 0.9300 . ?
C52 C53 1.391(4) . ?
C53 H53 0.9300 . ?
C53 C54 1.365(4) . ?
C54 H54 0.9300 . ?
Cl1 C31 1.748(6) . ?
Cl2 C3 1.790(6) . ?
C3 H3A 0.9700 . ?
C3 H3B 0.9700 . ?
C3 C31 1.537(7) . ?
C31 H31A 0.9700 . ?
C31 H31B 0.9700 . ?
Cl1A C31A 1.837(13) . ?
C31A H31C 0.9700 . ?
C31A H31D 0.9700 . ?
C31A C3A 1.579(16) . ?
C3A H3AA 0.9700 . ?
C3A H3AB 0.9700 . ?
C3A Cl2A 1.808(14) . ?

loop_
_geom_torsion_atom_site_label_1
_geom_torsion_atom_site_label_2
_geom_torsion_atom_site_label_3
_geom_torsion_atom_site_label_4
_geom_torsion
_geom_torsion_site_symmetry_1
_geom_torsion_site_symmetry_2
_geom_torsion_site_symmetry_3
_geom_torsion_site_symmetry_4
_geom_torsion_publ_flag
F4 C2 S3 O5 -60.5(3) . . . . ?
F4 C2 S3 O6 -179.6(2) . . . . ?
F4 C2 S3 O9 60.4(3) . . . . ?
F7 C2 S3 O5 60.2(3) . . . . ?
F7 C2 S3 O6 -58.9(3) . . . . ?
F7 C2 S3 O9 -178.9(2) . . . . ?
F8 C2 S3 O5 -179.7(2) . . . . ?
F8 C2 S3 O6 61.2(3) . . . . ?
F8 C2 S3 O9 -58.8(3) . . . . ?
O2AA S3AA C1 F1 -176.9(3) . . . . ?
O2AA S3AA C1 F2 61.1(4) . . . . ?
O2AA S3AA C1 F3 -58.8(3) . . . . ?
O0AA S3AA C1 F1 65.1(3) . . . . ?
O0AA S3AA C1 F2 -56.9(4) . . . . ?
O0AA S3AA C1 F3 -176.8(3) . . . . ?
O1AA S3AA C1 F1 -52.9(3) . . . . ?
O1AA S3AA C1 F2 -174.9(3) . . . . ?
O1AA S3AA C1 F3 65.2(3) . . . . ?
N1 C6 C18 C17 173.7(2) . . . . ?
N1 C6 C18 C51 -7.5(4) . . . . ?
N1 C7 C27 C26 -171.0(2) . . . . ?
N1 C7 C27 C28 9.5(3) . . . . ?
N1 C30 N31 C5 -5.6(3) . . . . ?
N1 C30 N31 C32 157.1(2) . . . . ?
N2 C7 C27 C26 11.2(3) . . . . ?
N2 C7 C27 C28 -168.2(2) . . . . ?
N2 C8 C25 C24 -170.5(2) . . . . ?
N2 C8 C25 C26 10.3(3) . . . . ?
N3 C8 C25 C24 6.4(3) . . . . ?
N3 C8 C25 C26 -172.8(2) . . . . ?
N3 C9 C10 N4 1.5(2) . . . . ?
N3 C9 C10 C11 179.6(2) . . . . ?
N3 C9 C46 C45 174.3(2) . . . . ?
N3 C9 C46 C47 -8.1(4) . . . . ?
N3 C19 C20 C21 162.0(2) . . . . ?
N3 C19 C20 C24 -10.6(3) . . . . ?
N4 C10 C11 C12 4.6(4) . . . . ?
N4 C10 C11 C44 -178.5(2) . . . . ?
N4 C19 C20 C21 -12.7(4) . . . . ?
N4 C19 C20 C24 174.6(2) . . . . ?
C2AA C1AA C0AA C4 3.1(4) . . . . ?
C2AA C1AA C0AA C17 -171.6(2) . . . . ?
C2AA C15 C16 C4 0.8(4) . . . . ?
C1AA C2AA C15 C16 -2.6(4) . . . . ?
C1AA C0AA C4 C5 178.9(2) . . . . ?
C1AA C0AA C4 C16 -4.9(3) . . . . ?
C1AA C0AA C17 C18 170.4(2) . . . . ?
C1AA C0AA C17 C54 -5.6(4) . . . . ?
C0AA C4 C5 C6 8.7(3) . . . . ?
C0AA C4 C5 N31 -174.7(2) . . . . ?
C0AA C4 C16 C15 3.0(4) . . . . ?
C0AA C17 C18 C6 12.2(3) . . . . ?
C0AA C17 C18 C51 -166.6(2) . . . . ?
C0AA C17 C54 C53 172.2(2) . . . . ?
C4 C0AA C17 C18 -4.2(3) . . . . ?
C4 C0AA C17 C54 179.9(2) . . . . ?
C4 C5 C6 N1 176.8(2) . . . . ?
C4 C5 C6 C18 -0.2(4) . . . . ?
C4 C5 N31 C30 -173.3(2) . . . . ?
C4 C5 N31 C32 23.7(4) . . . . ?
C5 C4 C16 C15 178.9(2) . . . . ?
C5 C6 C18 C17 -10.2(3) . . . . ?
C5 C6 C18 C51 168.6(2) . . . . ?
C6 N1 C7 N2 -11.7(4) . . . . ?
C6 N1 C7 C27 170.4(2) . . . . ?
C6 N1 C30 C29 -169.0(2) . . . . ?
C6 N1 C30 N31 5.3(3) . . . . ?
C6 C5 N31 C30 3.7(3) . . . . ?
C6 C5 N31 C32 -159.3(2) . . . . ?
C6 C18 C51 C52 173.6(2) . . . . ?
C7 N1 C6 C5 166.7(2) . . . . ?
C7 N1 C6 C18 -16.7(4) . . . . ?
C7 N1 C30 C29 19.6(3) . . . . ?
C7 N1 C30 N31 -166.12(19) . . . . ?
C7 N2 C8 N3 176.1(2) . . . . ?
C7 N2 C8 C25 -7.0(3) . . . . ?
C7 C27 C28 C29 3.9(4) . . . . ?
C7 C27 C28 C36 -179.9(2) . . . . ?
C8 N2 C7 N1 177.9(2) . . . . ?
C8 N2 C7 C27 -4.4(3) . . . . ?
C8 N3 C9 C10 162.7(2) . . . . ?
C8 N3 C9 C46 -20.7(4) . . . . ?
C8 N3 C19 N4 -163.68(19) . . . . ?
C8 N3 C19 C20 20.6(3) . . . . ?
C8 C25 C26 C27 -2.5(4) . . . . ?
C9 N3 C8 N2 -6.6(4) . . . . ?
C9 N3 C8 C25 176.4(2) . . . . ?
C9 N3 C19 N4 5.3(2) . . . . ?
C9 N3 C19 C20 -170.5(2) . . . . ?
C9 C10 C11 C12 -173.1(2) . . . . ?
C9 C10 C11 C44 3.9(3) . . . . ?
C9 C46 C47 C48 174.9(2) . . . . ?
C10 N4 C19 N3 -4.3(3) . . . . ?
C10 N4 C19 C20 171.0(2) . . . . ?
C10 C9 C46 C45 -9.5(3) . . . . ?
C10 C9 C46 C47 168.1(2) . . . . ?
C10 C11 C12 C13 177.8(2) . . . . ?
C10 C11 C44 C43 -178.6(2) . . . . ?
C10 C11 C44 C45 -2.9(3) . . . . ?
C11 C12 C13 C14 -0.3(4) . . . . ?
C11 C44 C45 C46 -4.3(3) . . . . ?
C11 C44 C45 C50 179.3(2) . . . . ?
C12 C11 C44 C43 -1.5(3) . . . . ?
C12 C11 C44 C45 174.2(2) . . . . ?
C12 C13 C14 C43 0.2(4) . . . . ?
C13 C14 C43 C44 -0.7(4) . . . . ?
C14 C43 C44 C11 1.4(4) . . . . ?
C14 C43 C44 C45 -174.3(2) . . . . ?
C15 C2AA C1AA C0AA 0.6(4) . . . . ?
C16 C4 C5 C6 -167.4(2) . . . . ?
C16 C4 C5 N31 9.3(4) . . . . ?
C17 C0AA C4 C5 -6.3(3) . . . . ?
C17 C0AA C4 C16 169.9(2) . . . . ?
C17 C18 C51 C52 -7.6(3) . . . . ?
C18 C17 C54 C53 -3.9(4) . . . . ?
C18 C51 C52 C53 0.0(4) . . . . ?
C19 N3 C8 N2 159.3(2) . . . . ?
C19 N3 C8 C25 -17.8(3) . . . . ?
C19 N3 C9 C10 -4.2(2) . . . . ?
C19 N3 C9 C46 172.5(2) . . . . ?
C19 N4 C10 C9 1.7(3) . . . . ?
C19 N4 C10 C11 -176.2(2) . . . . ?
C19 C20 C21 C22 107.1(3) . . . . ?
C19 C20 C24 C25 -1.5(3) . . . . ?
C19 C20 C24 C39 176.9(2) . . . . ?
C20 C21 C22 C23 -175.4(2) . . . . ?
C20 C24 C25 C8 3.3(3) . . . . ?
C20 C24 C25 C26 -177.6(2) . . . . ?
C20 C24 C39 C40 -102.6(3) . . . . ?
C21 C20 C24 C25 -174.2(2) . . . . ?
C21 C20 C24 C39 4.2(4) . . . . ?
C24 C20 C21 C22 -80.4(3) . . . . ?
C24 C25 C26 C27 178.3(2) . . . . ?
C24 C39 C40 C41 -172.9(2) . . . . ?
C25 C24 C39 C40 75.8(3) . . . . ?
C25 C26 C27 C7 -7.2(4) . . . . ?
C25 C26 C27 C28 172.3(2) . . . . ?
C26 C27 C28 C29 -175.5(2) . . . . ?
C26 C27 C28 C36 0.6(4) . . . . ?
C27 C28 C29 C30 -5.9(3) . . . . ?
C27 C28 C29 C33 -179.7(2) . . . . ?
C27 C28 C36 C37 -76.8(3) . . . . ?
C28 C29 C30 N1 -5.9(4) . . . . ?
C28 C29 C30 N31 -178.9(2) . . . . ?
C28 C29 C33 C34 -83.1(3) . . . . ?
C28 C36 C37 C38 -174.3(3) . . . . ?
C29 C28 C36 C37 99.2(3) . . . . ?
C29 C30 N31 C5 168.3(2) . . . . ?
C29 C30 N31 C32 -29.0(4) . . . . ?
C29 C33 C34 C35 -165.7(3) . . . . ?
C30 N1 C6 C5 -3.0(2) . . . . ?
C30 N1 C6 C18 173.6(2) . . . . ?
C30 N1 C7 N2 157.2(2) . . . . ?
C30 N1 C7 C27 -20.7(3) . . . . ?
C30 C29 C33 C34 103.1(3) . . . . ?
N31 C5 C6 N1 -0.4(3) . . . . ?
N31 C5 C6 C18 -177.5(2) . . . . ?
C33 C29 C30 N1 168.2(2) . . . . ?
C33 C29 C30 N31 -4.8(4) . . . . ?
C36 C28 C29 C30 178.1(2) . . . . ?
C36 C28 C29 C33 4.3(4) . . . . ?
C39 C24 C25 C8 -175.1(2) . . . . ?
C39 C24 C25 C26 3.9(4) . . . . ?
C42 N4 C10 C9 -162.4(2) . . . . ?
C42 N4 C10 C11 19.7(4) . . . . ?
C42 N4 C19 N3 159.7(2) . . . . ?
C42 N4 C19 C20 -24.9(4) . . . . ?
C43 C44 C45 C46 171.2(2) . . . . ?
C43 C44 C45 C50 -5.1(3) . . . . ?
C44 C11 C12 C13 1.0(4) . . . . ?
C44 C45 C46 C9 10.3(3) . . . . ?
C44 C45 C46 C47 -167.5(2) . . . . ?
C44 C45 C50 C49 172.7(2) . . . . ?
C45 C46 C47 C48 -7.6(3) . . . . ?
C46 C9 C10 N4 -175.5(2) . . . . ?
C46 C9 C10 C11 2.6(4) . . . . ?
C46 C45 C50 C49 -3.8(4) . . . . ?
C46 C47 C48 C49 0.6(4) . . . . ?
C47 C48 C49 C50 4.8(4) . . . . ?
C48 C49 C50 C45 -3.2(4) . . . . ?
C50 C45 C46 C9 -173.3(2) . . . . ?
C50 C45 C46 C47 9.0(3) . . . . ?
C51 C52 C53 C54 5.8(4) . . . . ?
C52 C53 C54 C17 -3.7(4) . . . . ?
C54 C17 C18 C6 -171.7(2) . . . . ?
C54 C17 C18 C51 9.5(3) . . . . ?
Cl2 C3 C31 Cl1 174.9(3) . . . . ?
Cl1A C31A C3A Cl2A 177.2(10) . . . . ?
